data_4518205
loop_
_publ_author_name
'D\;abrowa, Kajetan'
'Niedba\/la, Patryk'
'Pawlak, Marcin'
'Lindner, Marcin'
'Ignacak, Wiktor'
'Jurczak, Janusz'

_publ_section_title
;
 Tuning Anion-Binding Properties of 22-Membered Unclosed Cryptands by
 Structural Modification of the Lariat Arm.
;
_journal_issue 45
_journal_name_full 'ACS omega'
_journal_page_first 29601
_journal_page_last 29608
_journal_paper_doi 10.1021/acsomega.0c04660
_journal_volume 5
_journal_year 2020
_chemical_formula_sum 'C89 H134 Cl4 N14 O16'
_chemical_formula_weight 1797.90
_space_group_IT_number 2
_space_group_name_Hall '-P 1'
_space_group_name_H-M_alt 'P -1'
_symmetry_cell_setting triclinic
_symmetry_space_group_name_H-M 'P -1'
_atom_sites_solution_hydrogens geom
_atom_sites_solution_primary direct
_atom_sites_solution_secondary difmap
_audit_creation_method SHELXL-97
_cell_angle_alpha 102.644(2)
_cell_angle_beta 104.632(2)
_cell_angle_gamma 98.413(2)
_cell_formula_units_Z 2
_cell_length_a 15.6616(5)
_cell_length_b 16.0618(4)
_cell_length_c 20.4891(6)
_cell_measurement_reflns_used 112805
_cell_measurement_temperature 100(2)
_cell_measurement_theta_max 28.68
_cell_measurement_theta_min 2.66
_cell_volume 4753.8(3)
_computing_cell_refinement
;
CrysAlis RED, Oxford Diffraction Ltd.,
Version 1.171.28cycle4 beta (release 11-11-2005 CrysAlis171 .NET)
(compiled Nov 11 2005,15:50:43)
;
_computing_data_collection
;
CrysAlis CCD, Oxford Diffraction Ltd.,
Version 1.171.28cycle4 beta (release 11-11-2005 CrysAlis171 .NET)
(compiled Nov 11 2005,15:50:43)
;
_computing_data_reduction
;
CrysAlis RED, Oxford Diffraction Ltd.,
Version 1.171.28cycle4 beta (release 11-11-2005 CrysAlis171 .NET)
(compiled Nov 11 2005,15:50:43)
;
_computing_molecular_graphics Diamond
_computing_publication_material SHELXTL-97
_computing_structure_refinement 'SHELXL-97 (Sheldrick, 1997)'
_computing_structure_solution 'SHELXS-97 (Sheldrick, 1990)'
_diffrn_ambient_temperature 100(2)
_diffrn_detector_area_resol_mean 8.6479
_diffrn_measured_fraction_theta_full 0.986
_diffrn_measured_fraction_theta_max 0.945
_diffrn_measurement_device_type KM4CCD
_diffrn_measurement_method 'omega scan'
_diffrn_radiation_monochromator graphite
_diffrn_radiation_source 'fine-focus sealed tube'
_diffrn_radiation_type MoK\a
_diffrn_radiation_wavelength 0.71073
_diffrn_reflns_av_R_equivalents 0.0199
_diffrn_reflns_av_sigmaI/netI 0.0360
_diffrn_reflns_limit_h_max 21
_diffrn_reflns_limit_h_min -21
_diffrn_reflns_limit_k_max 21
_diffrn_reflns_limit_k_min -21
_diffrn_reflns_limit_l_max 27
_diffrn_reflns_limit_l_min -27
_diffrn_reflns_number 112805
_diffrn_reflns_theta_full 28.00
_diffrn_reflns_theta_max 28.68
_diffrn_reflns_theta_min 2.66
_diffrn_standards_decay_% 2
_diffrn_standards_number '1 frame'
_exptl_absorpt_coefficient_mu 0.194
_exptl_absorpt_correction_T_max 0.95
_exptl_absorpt_correction_T_min 0.93
_exptl_absorpt_correction_type multi-scan
_exptl_absorpt_process_details
;
CrysAlis RED, Oxford Diffraction Ltd.,
Version 1.171.28cycle4 beta (release 11-11-2005 CrysAlis171 .NET)
(compiled Nov 11 2005,15:50:43)
Empirical absorption correction using spherical harmonics,
 implemented in SCALE3 ABSPACK scaling algorithm.
;
_exptl_crystal_colour colourless
_exptl_crystal_density_diffrn 1.256
_exptl_crystal_density_method 'not measured'
_exptl_crystal_description prismatic
_exptl_crystal_F_000 1924
_exptl_crystal_size_max 0.73
_exptl_crystal_size_mid 0.36
_exptl_crystal_size_min 0.27
_refine_diff_density_max 0.487
_refine_diff_density_min -0.463
_refine_diff_density_rms 0.043
_refine_ls_extinction_method none
_refine_ls_goodness_of_fit_ref 1.026
_refine_ls_hydrogen_treatment mixed
_refine_ls_matrix_type full
_refine_ls_number_parameters 1168
_refine_ls_number_reflns 23160
_refine_ls_number_restraints 0
_refine_ls_restrained_S_all 1.026
_refine_ls_R_factor_all 0.0549
_refine_ls_R_factor_gt 0.0335
_refine_ls_shift/su_max 0.002
_refine_ls_shift/su_mean 0.000
_refine_ls_structure_factor_coef Fsqd
_refine_ls_weighting_details 'calc w=1/[\s^2^(Fo^2^)+(0.0510P)^2^+0.0000P] where P=(Fo^2^+2Fc^2^)/3'
_refine_ls_weighting_scheme calc
_refine_ls_wR_factor_gt 0.0854
_refine_ls_wR_factor_ref 0.0895
_reflns_number_gt 16124
_reflns_number_total 23160
_reflns_threshold_expression >2sigma(I)
_cod_data_source_file UC_2_TBACl.CIF
_cod_data_source_block UC_2_TBACl
_cod_depositor_comments
;
The following automatic conversions were performed:

data item '_symmetry_cell_setting' value 'Triclinic' was changed to
'triclinic' in accordance with the
/home/data/users/saulius/crontab/automatic-downloads/rss-feeds/ACS/lib/dictionaries/cif_core.dic
dictionary named 'cif_core.dic' version 2.4.2 last updated on
2011-04-26.

Automatic conversion script
Id: cif_fix_values 7556 2019-12-06 15:28:31Z antanas 

 Adding full bibliography for 4518204--4518207.cif.
;
_cod_original_cell_volume 4753.8(2)
_cod_original_sg_symbol_H-M P-1
_cod_original_formula_sum 'C89 H134 Cl4 N14 O16 '
_cod_database_code 4518205

loop_
_symmetry_equiv_pos_as_xyz
'x, y, z'
'-x, -y, -z'

loop_
_atom_site_label
_atom_site_type_symbol
_atom_site_fract_x
_atom_site_fract_y
_atom_site_fract_z
_atom_site_U_iso_or_equiv
_atom_site_adp_type
_atom_site_occupancy
_atom_site_symmetry_multiplicity
_atom_site_calc_flag
_atom_site_refinement_flags
_atom_site_disorder_assembly
_atom_site_disorder_group
Cl1A Cl 0.84644(2) 0.28475(2) 0.208328(16) 0.02990(8) Uani 1 1 d . . .
O1SA O 0.94706(6) 0.13006(6) 0.17512(5) 0.0256(2) Uani 1 1 d . . .
C1A C 0.72003(8) 0.16005(8) -0.06294(6) 0.0208(3) Uani 1 1 d . . .
H1A H 0.7214 0.1126 -0.0994 0.025 Uiso 1 1 calc R . .
C2A C 0.78128(8) 0.23839(8) -0.04740(6) 0.0203(3) Uani 1 1 d . . .
H2A H 0.8239 0.2446 -0.0727 0.024 Uiso 1 1 calc R . .
C3A C 0.65702(8) 0.14852(8) -0.02726(6) 0.0210(3) Uani 1 1 d . . .
H3A H 0.6153 0.0944 -0.0392 0.025 Uiso 1 1 calc R . .
C4A C 0.77907(7) 0.30752(7) 0.00587(6) 0.0164(2) Uani 1 1 d . . .
C5A C 0.65631(7) 0.21804(8) 0.02650(6) 0.0178(2) Uani 1 1 d . . .
N6A N 0.72103(6) 0.36409(6) 0.10367(5) 0.0168(2) Uani 1 1 d . . .
C7A C 0.65953(7) 0.41431(7) 0.10286(6) 0.0160(2) Uani 1 1 d . . .
O8A O 0.61073(5) 0.42252(5) 0.04840(4) 0.02138(18) Uani 1 1 d . . .
C9A C 0.68280(8) 0.43506(8) 0.23352(6) 0.0232(3) Uani 1 1 d . . .
H9A H 0.7161 0.3902 0.2334 0.028 Uiso 1 1 calc R . .
C10A C 0.60350(8) 0.52653(8) 0.17399(6) 0.0212(3) Uani 1 1 d . . .
H10A H 0.5820 0.5442 0.1326 0.025 Uiso 1 1 calc R . .
C11A C 0.66531(9) 0.47558(9) 0.29472(7) 0.0288(3) Uani 1 1 d . . .
H11A H 0.6865 0.4581 0.3363 0.035 Uiso 1 1 calc R . .
C12A C 0.58674(8) 0.56698(8) 0.23481(7) 0.0260(3) Uani 1 1 d . . .
H12A H 0.5543 0.6126 0.2352 0.031 Uiso 1 1 calc R . .
C13A C 0.61708(8) 0.54113(9) 0.29507(7) 0.0284(3) Uani 1 1 d . . .
H13A H 0.6048 0.5684 0.3368 0.034 Uiso 1 1 calc R . .
O14A O 0.83255(5) 0.39019(5) 0.02592(4) 0.02224(19) Uani 1 1 d . . .
O15A O 0.59996(6) 0.21704(5) 0.06817(4) 0.02433(19) Uani 1 1 d . . .
C16A C 0.91377(8) 0.40503(8) 0.00686(6) 0.0209(3) Uani 1 1 d . . .
H16A H 0.9253 0.4652 0.0018 0.025 Uiso 1 1 calc R . .
H16B H 0.9052 0.3644 -0.0393 0.025 Uiso 1 1 calc R . .
C17A C 0.54135(8) 0.13603(8) 0.06071(7) 0.0241(3) Uani 1 1 d . . .
H17A H 0.5145 0.1063 0.0102 0.029 Uiso 1 1 calc R . .
H17B H 0.4914 0.1486 0.0802 0.029 Uiso 1 1 calc R . .
C18A C 0.99568(8) 0.39331(7) 0.05867(6) 0.0183(2) Uani 1 1 d . . .
C19A C 0.58750(8) 0.07466(8) 0.09643(6) 0.0209(3) Uani 1 1 d . . .
O20A O 1.07086(5) 0.41914(6) 0.05277(4) 0.0252(2) Uani 1 1 d . . .
O21A O 0.54236(6) 0.00286(5) 0.09171(4) 0.0256(2) Uani 1 1 d . . .
N22A N 0.98315(7) 0.35524(7) 0.10814(5) 0.0214(2) Uani 1 1 d . . .
N23A N 0.67512(7) 0.10093(7) 0.13210(5) 0.0234(2) Uani 1 1 d . . .
C24A C 1.05771(8) 0.33443(8) 0.15600(6) 0.0246(3) Uani 1 1 d . . .
H24A H 1.0359 0.3143 0.1924 0.030 Uiso 1 1 calc R . .
H24B H 1.1053 0.3881 0.1796 0.030 Uiso 1 1 calc R . .
C25A C 0.72420(9) 0.04516(9) 0.16697(7) 0.0282(3) Uani 1 1 d . . .
H25A H 0.6910 0.0242 0.1975 0.034 Uiso 1 1 calc R . .
H25B H 0.7841 0.0801 0.1973 0.034 Uiso 1 1 calc R . .
C26A C 1.09864(8) 0.26448(8) 0.11975(6) 0.0241(3) Uani 1 1 d . . .
H26A H 1.1342 0.2899 0.0925 0.029 Uiso 1 1 calc R . .
H26B H 1.1406 0.2455 0.1557 0.029 Uiso 1 1 calc R . .
C27A C 0.73751(9) -0.03339(9) 0.11653(7) 0.0304(3) Uani 1 1 d . . .
H27A H 0.7685 -0.0698 0.1438 0.037 Uiso 1 1 calc R . .
H27B H 0.6776 -0.0691 0.0870 0.037 Uiso 1 1 calc R . .
N28A N 1.03171(7) 0.18918(7) 0.07350(5) 0.0216(2) Uani 1 1 d . . .
N29A N 0.78974(7) -0.00945(7) 0.07158(6) 0.0254(2) Uani 1 1 d . . .
C30A C 1.02473(9) 0.16076(8) 0.00564(7) 0.0252(3) Uani 1 1 d . . .
C31A C 0.76614(8) -0.04929(8) 0.00311(7) 0.0241(3) Uani 1 1 d . . .
O32A O 1.07410(7) 0.19398(7) -0.02391(5) 0.0467(3) Uani 1 1 d . . .
O33A O 0.69799(6) -0.10777(6) -0.02866(5) 0.0330(2) Uani 1 1 d . . .
N34A N 0.89556(7) 0.05217(6) -0.00003(5) 0.0203(2) Uani 1 1 d . . .
C35A C 0.95012(8) 0.08198(8) -0.03444(6) 0.0221(3) Uani 1 1 d . . .
C36A C 0.82850(8) -0.01775(8) -0.03554(6) 0.0217(3) Uani 1 1 d . . .
C37A C 0.94108(9) 0.04347(9) -0.10439(7) 0.0286(3) Uani 1 1 d . . .
H37A H 0.9811 0.0666 -0.1271 0.034 Uiso 1 1 calc R . .
C38A C 0.81559(9) -0.06037(8) -0.10515(7) 0.0273(3) Uani 1 1 d . . .
H38A H 0.7682 -0.1103 -0.1285 0.033 Uiso 1 1 calc R . .
C39A C 0.87276(9) -0.02901(9) -0.13995(7) 0.0313(3) Uani 1 1 d . . .
H39A H 0.8651 -0.0570 -0.1876 0.038 Uiso 1 1 calc R . .
C40A C 0.71765(7) 0.29736(7) 0.04367(6) 0.0157(2) Uani 1 1 d . . .
C41A C 0.65152(7) 0.46021(7) 0.17258(6) 0.0167(2) Uani 1 1 d . . .
Cl1B Cl 0.14227(2) 0.209700(19) 0.292870(15) 0.02370(7) Uani 1 1 d . . .
O1SB O 0.01170(6) 0.32400(6) 0.34335(5) 0.02351(19) Uani 1 1 d . . .
C1B C 0.21177(8) 0.26716(8) 0.54900(6) 0.0225(3) Uani 1 1 d . . .
H1B H 0.1916 0.2964 0.5860 0.027 Uiso 1 1 calc R . .
C2B C 0.27244(8) 0.31499(8) 0.52515(6) 0.0222(3) Uani 1 1 d . . .
H2B H 0.2922 0.3764 0.5444 0.027 Uiso 1 1 calc R . .
C3B C 0.17968(8) 0.17811(8) 0.52067(6) 0.0203(3) Uani 1 1 d . . .
H3B H 0.1384 0.1464 0.5380 0.024 Uiso 1 1 calc R . .
C4B C 0.30379(7) 0.27189(7) 0.47281(6) 0.0180(2) Uani 1 1 d . . .
C5B C 0.20909(7) 0.13601(7) 0.46624(6) 0.0163(2) Uani 1 1 d . . .
N6B N 0.29772(6) 0.14104(6) 0.38417(5) 0.0157(2) Uani 1 1 d . . .
C7B C 0.35896(7) 0.09058(7) 0.38901(6) 0.0149(2) Uani 1 1 d . . .
O8B O 0.39569(5) 0.07507(5) 0.44446(4) 0.01917(18) Uani 1 1 d . . .
C9B C 0.42973(8) -0.01257(8) 0.32345(6) 0.0200(3) Uani 1 1 d . . .
H9B H 0.4399 -0.0372 0.3622 0.024 Uiso 1 1 calc R . .
C10B C 0.36841(8) 0.08984(8) 0.26616(6) 0.0218(3) Uani 1 1 d . . .
H10B H 0.3361 0.1354 0.2651 0.026 Uiso 1 1 calc R . .
C11B C 0.46085(8) -0.04462(8) 0.26734(6) 0.0244(3) Uani 1 1 d . . .
H11B H 0.4920 -0.0911 0.2677 0.029 Uiso 1 1 calc R . .
C12B C 0.40020(9) 0.05795(8) 0.21028(6) 0.0258(3) Uani 1 1 d . . .
H12B H 0.3901 0.0822 0.1714 0.031 Uiso 1 1 calc R . .
C13B C 0.44659(8) -0.00905(8) 0.21085(6) 0.0233(3) Uani 1 1 d . . .
H13B H 0.4685 -0.0305 0.1726 0.028 Uiso 1 1 calc R . .
O14B O 0.36527(5) 0.30976(5) 0.44432(5) 0.02433(19) Uani 1 1 d . . .
O15B O 0.17958(5) 0.04927(5) 0.42998(4) 0.01956(18) Uani 1 1 d . . .
C16B C 0.40102(8) 0.40182(8) 0.46937(7) 0.0276(3) Uani 1 1 d . . .
H16C H 0.4620 0.4141 0.4635 0.033 Uiso 1 1 calc R . .
H16D H 0.4077 0.4202 0.5201 0.033 Uiso 1 1 calc R . .
C17B C 0.10286(8) 0.00011(8) 0.44052(7) 0.0212(3) Uani 1 1 d . . .
H17C H 0.1118 0.0109 0.4915 0.025 Uiso 1 1 calc R . .
H17D H 0.1000 -0.0628 0.4215 0.025 Uiso 1 1 calc R . .
C18B C 0.34417(8) 0.45656(8) 0.43321(6) 0.0218(3) Uani 1 1 d . . .
C19B C 0.01314(8) 0.02045(7) 0.40728(6) 0.0183(2) Uani 1 1 d . . .
O20B O 0.37253(6) 0.53607(5) 0.44965(5) 0.0312(2) Uani 1 1 d . . .
O21B O -0.05612(5) -0.02197(5) 0.41231(4) 0.02247(19) Uani 1 1 d . . .
N22B N 0.26663(7) 0.41448(7) 0.38444(5) 0.0200(2) Uani 1 1 d . . .
N23B N 0.01282(7) 0.08312(6) 0.37383(5) 0.0184(2) Uani 1 1 d . . .
C24B C 0.20677(8) 0.45865(8) 0.34476(6) 0.0220(3) Uani 1 1 d . . .
H24C H 0.1559 0.4142 0.3097 0.026 Uiso 1 1 calc R . .
H24D H 0.2402 0.4897 0.3190 0.026 Uiso 1 1 calc R . .
C25B C -0.07045(8) 0.10874(8) 0.34369(6) 0.0216(3) Uani 1 1 d . . .
H25C H -0.1160 0.0558 0.3137 0.026 Uiso 1 1 calc R . .
H25D H -0.0589 0.1469 0.3135 0.026 Uiso 1 1 calc R . .
C26B C 0.16844(8) 0.52403(8) 0.38904(6) 0.0216(3) Uani 1 1 d . . .
H26C H 0.2176 0.5750 0.4173 0.026 Uiso 1 1 calc R . .
H26D H 0.1225 0.5451 0.3576 0.026 Uiso 1 1 calc R . .
C27B C -0.10877(8) 0.15674(8) 0.39850(7) 0.0241(3) Uani 1 1 d . . .
H27C H -0.1671 0.1688 0.3745 0.029 Uiso 1 1 calc R . .
H27D H -0.1211 0.1182 0.4282 0.029 Uiso 1 1 calc R . .
N28B N 0.12763(7) 0.48755(7) 0.43550(5) 0.0197(2) Uani 1 1 d . . .
N29B N -0.04976(7) 0.23843(7) 0.44313(6) 0.0215(2) Uani 1 1 d . . .
C30B C 0.14593(8) 0.52910(8) 0.50316(6) 0.0211(3) Uani 1 1 d . . .
C31B C -0.03684(8) 0.26217(8) 0.51227(7) 0.0215(3) Uani 1 1 d . . .
O32B O 0.19546(6) 0.60177(6) 0.53164(5) 0.0345(2) Uani 1 1 d . . .
O33B O -0.06733(6) 0.21549(6) 0.54535(5) 0.0299(2) Uani 1 1 d . . .
N34B N 0.05412(6) 0.39870(6) 0.51229(5) 0.0181(2) Uani 1 1 d . . .
C35B C 0.10195(8) 0.47986(8) 0.54519(6) 0.0192(2) Uani 1 1 d . . .
C36B C 0.01810(8) 0.35308(8) 0.54994(6) 0.0195(3) Uani 1 1 d . . .
C37B C 0.11375(8) 0.51957(8) 0.61532(6) 0.0239(3) Uani 1 1 d . . .
H37B H 0.1466 0.5781 0.6364 0.029 Uiso 1 1 calc R . .
C38B C 0.02890(8) 0.38677(8) 0.62083(6) 0.0239(3) Uani 1 1 d . . .
H38B H 0.0040 0.3520 0.6463 0.029 Uiso 1 1 calc R . .
C39B C 0.07638(9) 0.47158(9) 0.65361(7) 0.0269(3) Uani 1 1 d . . .
H39B H 0.0833 0.4966 0.7017 0.032 Uiso 1 1 calc R . .
C40B C 0.27199(7) 0.18253(7) 0.44265(6) 0.0151(2) Uani 1 1 d . . .
C41B C 0.38373(7) 0.05532(7) 0.32366(6) 0.0151(2) Uani 1 1 d . . .
N42A N 0.32277(6) 0.38030(6) 0.02771(5) 0.0165(2) Uani 1 1 d . . .
C43A C 0.39038(8) 0.36882(8) -0.01349(6) 0.0195(3) Uani 1 1 d . . .
H43A H 0.4517 0.3850 0.0201 0.023 Uiso 1 1 calc R . .
H43B H 0.3871 0.4106 -0.0427 0.023 Uiso 1 1 calc R . .
C44A C 0.37858(8) 0.27808(8) -0.06079(6) 0.0225(3) Uani 1 1 d . . .
H44A H 0.3194 0.2620 -0.0973 0.027 Uiso 1 1 calc R . .
H44B H 0.3803 0.2347 -0.0330 0.027 Uiso 1 1 calc R . .
C45A C 0.45481(9) 0.27805(8) -0.09492(7) 0.0283(3) Uani 1 1 d . . .
H45A H 0.4558 0.3256 -0.1186 0.034 Uiso 1 1 calc R . .
H45B H 0.5132 0.2907 -0.0579 0.034 Uiso 1 1 calc R . .
C46A C 0.44596(10) 0.19243(9) -0.14776(7) 0.0346(3) Uani 1 1 d . . .
H46A H 0.4473 0.1453 -0.1244 0.052 Uiso 1 1 calc R . .
H46B H 0.4962 0.1969 -0.1681 0.052 Uiso 1 1 calc R . .
H46C H 0.3887 0.1797 -0.1850 0.052 Uiso 1 1 calc R . .
C47A C 0.22596(7) 0.35301(7) -0.02027(6) 0.0181(2) Uani 1 1 d . . .
H47A H 0.2134 0.2896 -0.0429 0.022 Uiso 1 1 calc R . .
H47B H 0.1849 0.3623 0.0090 0.022 Uiso 1 1 calc R . .
C48A C 0.20297(8) 0.39974(8) -0.07699(6) 0.0206(3) Uani 1 1 d . . .
H48A H 0.2404 0.3880 -0.1089 0.025 Uiso 1 1 calc R . .
H48B H 0.2161 0.4635 -0.0556 0.025 Uiso 1 1 calc R . .
C49A C 0.10297(8) 0.36787(9) -0.11815(6) 0.0268(3) Uani 1 1 d . . .
H49A H 0.0902 0.3039 -0.1387 0.032 Uiso 1 1 calc R . .
H49B H 0.0661 0.3797 -0.0858 0.032 Uiso 1 1 calc R . .
C50A C 0.07579(10) 0.41210(9) -0.17636(7) 0.0345(3) Uani 1 1 d . . .
H50A H 0.0881 0.4754 -0.1563 0.052 Uiso 1 1 calc R . .
H50B H 0.0112 0.3906 -0.2009 0.052 Uiso 1 1 calc R . .
H50C H 0.1106 0.3988 -0.2095 0.052 Uiso 1 1 calc R . .
C51A C 0.34605(8) 0.47662(7) 0.06658(6) 0.0184(2) Uani 1 1 d . . .
H51A H 0.4103 0.4918 0.0950 0.022 Uiso 1 1 calc R . .
H51B H 0.3400 0.5109 0.0316 0.022 Uiso 1 1 calc R . .
C52A C 0.28982(8) 0.50524(8) 0.11437(7) 0.0255(3) Uani 1 1 d . . .
H52A H 0.2993 0.4757 0.1524 0.031 Uiso 1 1 calc R . .
H52B H 0.2250 0.4882 0.0874 0.031 Uiso 1 1 calc R . .
C53A C 0.31642(9) 0.60384(8) 0.14565(7) 0.0296(3) Uani 1 1 d . . .
H53A H 0.3796 0.6198 0.1762 0.036 Uiso 1 1 calc R . .
H53B H 0.3132 0.6329 0.1075 0.036 Uiso 1 1 calc R . .
C54A C 0.25544(11) 0.63631(11) 0.18796(7) 0.0444(4) Uani 1 1 d . . .
H54A H 0.1929 0.6217 0.1577 0.067 Uiso 1 1 calc R . .
H54B H 0.2747 0.6998 0.2072 0.067 Uiso 1 1 calc R . .
H54C H 0.2593 0.6084 0.2263 0.067 Uiso 1 1 calc R . .
C55A C 0.32908(8) 0.32329(8) 0.07824(6) 0.0193(2) Uani 1 1 d . . .
H55A H 0.3097 0.2614 0.0506 0.023 Uiso 1 1 calc R . .
H55B H 0.2858 0.3348 0.1052 0.023 Uiso 1 1 calc R . .
C56A C 0.42179(8) 0.33565(8) 0.12983(6) 0.0239(3) Uani 1 1 d . . .
H56A H 0.4478 0.3988 0.1513 0.029 Uiso 1 1 calc R . .
H56B H 0.4626 0.3109 0.1048 0.029 Uiso 1 1 calc R . .
C57A C 0.41425(9) 0.29016(9) 0.18711(7) 0.0286(3) Uani 1 1 d . . .
H57A H 0.3760 0.2308 0.1649 0.034 Uiso 1 1 calc R . .
H57B H 0.4751 0.2838 0.2115 0.034 Uiso 1 1 calc R . .
C58A C 0.37456(10) 0.33834(10) 0.24098(7) 0.0382(4) Uani 1 1 d . . .
H58A H 0.4121 0.3971 0.2635 0.057 Uiso 1 1 calc R . .
H58B H 0.3729 0.3063 0.2764 0.057 Uiso 1 1 calc R . .
H58C H 0.3131 0.3426 0.2177 0.057 Uiso 1 1 calc R . .
N42B N 0.34656(6) 0.80918(6) 0.46983(5) 0.0157(2) Uani 1 1 d . . .
C43B C 0.42050(7) 0.79467(7) 0.43555(6) 0.0174(2) Uani 1 1 d . . .
H43C H 0.4776 0.8015 0.4726 0.021 Uiso 1 1 calc R . .
H43D H 0.4295 0.8407 0.4112 0.021 Uiso 1 1 calc R . .
C44B C 0.40170(8) 0.70598(8) 0.38329(6) 0.0216(3) Uani 1 1 d . . .
H44C H 0.3752 0.6604 0.4023 0.026 Uiso 1 1 calc R . .
H44D H 0.3570 0.7055 0.3393 0.026 Uiso 1 1 calc R . .
C45B C 0.48701(8) 0.68477(8) 0.36761(7) 0.0271(3) Uani 1 1 d . . .
H45C H 0.5287 0.6792 0.4109 0.032 Uiso 1 1 calc R . .
H45D H 0.4710 0.6275 0.3324 0.032 Uiso 1 1 calc R . .
C46B C 0.53537(13) 0.75082(10) 0.34101(10) 0.0609(6) Uani 1 1 d . . .
H46D H 0.4941 0.7587 0.2992 0.091 Uiso 1 1 calc R . .
H46E H 0.5870 0.7306 0.3291 0.091 Uiso 1 1 calc R . .
H46F H 0.5568 0.8066 0.3772 0.091 Uiso 1 1 calc R . .
C47B C 0.25451(7) 0.78662(7) 0.41543(6) 0.0186(2) Uani 1 1 d . . .
H47C H 0.2084 0.7956 0.4400 0.022 Uiso 1 1 calc R . .
H47D H 0.2414 0.7238 0.3906 0.022 Uiso 1 1 calc R . .
C48B C 0.24466(8) 0.83879(8) 0.36123(6) 0.0217(3) Uani 1 1 d . . .
H48C H 0.2952 0.8370 0.3405 0.026 Uiso 1 1 calc R . .
H48D H 0.2474 0.9005 0.3842 0.026 Uiso 1 1 calc R . .
C49B C 0.15504(9) 0.80150(9) 0.30353(6) 0.0284(3) Uani 1 1 d . . .
H49C H 0.1525 0.7397 0.2809 0.034 Uiso 1 1 calc R . .
H49D H 0.1047 0.8032 0.3245 0.034 Uiso 1 1 calc R . .
C50B C 0.14311(11) 0.85230(12) 0.24843(8) 0.0471(4) Uani 1 1 d . . .
H50D H 0.1419 0.9127 0.2702 0.071 Uiso 1 1 calc R . .
H50E H 0.0862 0.8251 0.2114 0.071 Uiso 1 1 calc R . .
H50F H 0.1935 0.8518 0.2282 0.071 Uiso 1 1 calc R . .
C51B C 0.36996(8) 0.90497(7) 0.51026(6) 0.0168(2) Uani 1 1 d . . .
H51C H 0.4337 0.9196 0.5397 0.020 Uiso 1 1 calc R . .
H51D H 0.3650 0.9408 0.4764 0.020 Uiso 1 1 calc R . .
C52B C 0.31125(8) 0.93010(7) 0.55689(6) 0.0202(3) Uani 1 1 d . . .
H52C H 0.3207 0.8997 0.5944 0.024 Uiso 1 1 calc R . .
H52D H 0.2468 0.9118 0.5290 0.024 Uiso 1 1 calc R . .
C53B C 0.33500(8) 1.02850(7) 0.58921(6) 0.0198(3) Uani 1 1 d . . .
H53C H 0.4014 1.0479 0.6093 0.024 Uiso 1 1 calc R . .
H53D H 0.3156 1.0580 0.5520 0.024 Uiso 1 1 calc R . .
C54B C 0.29064(9) 1.05601(8) 0.64627(7) 0.0273(3) Uani 1 1 d . . .
H54D H 0.2249 1.0373 0.6266 0.041 Uiso 1 1 calc R . .
H54E H 0.3070 1.1197 0.6648 0.041 Uiso 1 1 calc R . .
H54F H 0.3115 1.0288 0.6841 0.041 Uiso 1 1 calc R . .
C55B C 0.34148(8) 0.75010(7) 0.51833(6) 0.0184(2) Uani 1 1 d . . .
H55C H 0.2913 0.7595 0.5384 0.022 Uiso 1 1 calc R . .
H55D H 0.3266 0.6886 0.4901 0.022 Uiso 1 1 calc R . .
C56B C 0.42731(8) 0.76409(8) 0.57809(6) 0.0241(3) Uani 1 1 d . . .
H56C H 0.4486 0.8272 0.6022 0.029 Uiso 1 1 calc R . .
H56D H 0.4751 0.7439 0.5591 0.029 Uiso 1 1 calc R . .
C57B C 0.41001(9) 0.71386(9) 0.63056(7) 0.0288(3) Uani 1 1 d . . .
H57C H 0.3776 0.6533 0.6046 0.035 Uiso 1 1 calc R . .
H57D H 0.4688 0.7111 0.6614 0.035 Uiso 1 1 calc R . .
C58B C 0.35531(11) 0.75403(10) 0.67570(7) 0.0388(4) Uani 1 1 d . . .
H58D H 0.3838 0.8157 0.6983 0.058 Uiso 1 1 calc R . .
H58E H 0.3530 0.7230 0.7116 0.058 Uiso 1 1 calc R . .
H58F H 0.2938 0.7493 0.6463 0.058 Uiso 1 1 calc R . .
Cl1S Cl 0.77573(3) 0.72199(2) 0.262279(19) 0.04222(10) Uani 1 1 d . . .
Cl2S Cl 0.89949(3) 0.85911(3) 0.23837(2) 0.06155(13) Uani 1 1 d . . .
C1S C 0.87595(10) 0.80270(9) 0.29818(8) 0.0428(4) Uani 1 1 d . . .
H1S1 H 0.8709 0.8449 0.3395 0.051 Uiso 1 1 calc R . .
H1S2 H 0.9269 0.7750 0.3143 0.051 Uiso 1 1 calc R . .
H6A H 0.7506(9) 0.3560(8) 0.1415(7) 0.025(4) Uiso 1 1 d . . .
H22A H 0.9318(10) 0.3411(9) 0.1115(7) 0.032(4) Uiso 1 1 d . . .
H23A H 0.7020(9) 0.1490(9) 0.1374(7) 0.027(4) Uiso 1 1 d . . .
H28A H 0.9973(9) 0.1617(9) 0.0888(7) 0.024(4) Uiso 1 1 d . . .
H29A H 0.8392(10) 0.0290(9) 0.0900(7) 0.035(4) Uiso 1 1 d . . .
H6B H 0.2693(9) 0.1477(9) 0.3444(7) 0.029(4) Uiso 1 1 d . . .
H22B H 0.2518(9) 0.3616(9) 0.3741(7) 0.028(4) Uiso 1 1 d . . .
H23B H 0.0605(9) 0.1085(9) 0.3689(7) 0.028(4) Uiso 1 1 d . . .
H28B H 0.0897(9) 0.4413(9) 0.4191(7) 0.026(4) Uiso 1 1 d . . .
H29B H -0.0276(9) 0.2782(9) 0.4243(7) 0.026(4) Uiso 1 1 d . . .
H1SA H 0.0429(10) 0.2910(10) 0.3275(8) 0.039 Uiso 1 1 d . . .
H1SB H -0.0347(10) 0.3163(9) 0.3067(8) 0.039 Uiso 1 1 d . . .
H1SC H 0.9215(10) 0.1728(10) 0.1857(8) 0.039 Uiso 1 1 d . . .
H1SD H 0.9961(11) 0.1452(10) 0.2047(8) 0.039 Uiso 1 1 d . . .

loop_
_atom_site_aniso_label
_atom_site_aniso_U_11
_atom_site_aniso_U_22
_atom_site_aniso_U_33
_atom_site_aniso_U_23
_atom_site_aniso_U_13
_atom_site_aniso_U_12
Cl1A 0.02507(17) 0.03416(18) 0.02643(17) 0.00447(14) -0.00025(13) 0.01322(14)
O1SA 0.0215(5) 0.0283(5) 0.0233(5) 0.0030(4) 0.0043(4) 0.0045(4)
C1A 0.0251(7) 0.0191(6) 0.0173(6) 0.0022(5) 0.0056(5) 0.0070(5)
C2A 0.0218(6) 0.0220(6) 0.0217(6) 0.0074(5) 0.0116(5) 0.0071(5)
C3A 0.0196(6) 0.0174(6) 0.0223(6) 0.0029(5) 0.0040(5) 0.0002(5)
C4A 0.0154(6) 0.0143(6) 0.0199(6) 0.0068(5) 0.0037(5) 0.0040(5)
C5A 0.0144(6) 0.0204(6) 0.0195(6) 0.0062(5) 0.0062(5) 0.0037(5)
N6A 0.0169(5) 0.0174(5) 0.0150(5) 0.0023(4) 0.0042(4) 0.0046(4)
C7A 0.0147(6) 0.0133(5) 0.0207(6) 0.0053(5) 0.0074(5) 0.0003(4)
O8A 0.0240(5) 0.0223(4) 0.0195(4) 0.0075(4) 0.0057(4) 0.0083(4)
C9A 0.0225(6) 0.0274(7) 0.0231(6) 0.0070(5) 0.0093(5) 0.0112(5)
C10A 0.0204(6) 0.0203(6) 0.0228(6) 0.0056(5) 0.0060(5) 0.0050(5)
C11A 0.0292(7) 0.0396(8) 0.0198(7) 0.0072(6) 0.0082(6) 0.0134(6)
C12A 0.0243(7) 0.0231(7) 0.0284(7) -0.0004(6) 0.0076(6) 0.0103(5)
C13A 0.0247(7) 0.0356(8) 0.0217(7) -0.0025(6) 0.0082(5) 0.0102(6)
O14A 0.0181(4) 0.0157(4) 0.0346(5) 0.0052(4) 0.0133(4) 0.0015(3)
O15A 0.0255(5) 0.0195(4) 0.0302(5) 0.0037(4) 0.0172(4) 0.0001(4)
C16A 0.0180(6) 0.0205(6) 0.0279(7) 0.0104(5) 0.0107(5) 0.0027(5)
C17A 0.0199(6) 0.0220(6) 0.0311(7) 0.0058(5) 0.0130(5) -0.0016(5)
C18A 0.0210(6) 0.0134(6) 0.0195(6) 0.0020(5) 0.0077(5) 0.0015(5)
C19A 0.0219(6) 0.0234(7) 0.0162(6) 0.0005(5) 0.0107(5) -0.0009(5)
O20A 0.0189(4) 0.0283(5) 0.0319(5) 0.0145(4) 0.0092(4) 0.0032(4)
O21A 0.0250(5) 0.0252(5) 0.0253(5) 0.0074(4) 0.0099(4) -0.0038(4)
N22A 0.0208(6) 0.0235(6) 0.0209(5) 0.0077(4) 0.0082(5) 0.0020(5)
N23A 0.0217(6) 0.0217(6) 0.0237(6) 0.0033(5) 0.0077(5) -0.0026(5)
C24A 0.0274(7) 0.0242(7) 0.0177(6) 0.0070(5) 0.0015(5) -0.0022(5)
C25A 0.0238(7) 0.0361(8) 0.0240(7) 0.0113(6) 0.0065(5) 0.0004(6)
C26A 0.0184(6) 0.0259(7) 0.0259(7) 0.0115(6) 0.0011(5) 0.0007(5)
C27A 0.0256(7) 0.0297(7) 0.0404(8) 0.0159(6) 0.0131(6) 0.0039(6)
N28A 0.0191(5) 0.0226(6) 0.0230(6) 0.0091(5) 0.0060(4) 0.0002(4)
N29A 0.0199(6) 0.0232(6) 0.0316(6) 0.0068(5) 0.0082(5) 0.0001(5)
C30A 0.0273(7) 0.0259(7) 0.0250(7) 0.0106(6) 0.0091(6) 0.0055(6)
C31A 0.0203(6) 0.0167(6) 0.0335(7) 0.0058(5) 0.0043(6) 0.0059(5)
O32A 0.0562(7) 0.0469(6) 0.0333(6) 0.0093(5) 0.0225(5) -0.0147(5)
O33A 0.0248(5) 0.0236(5) 0.0420(6) 0.0038(4) 0.0032(4) -0.0015(4)
N34A 0.0201(5) 0.0179(5) 0.0226(5) 0.0060(4) 0.0040(4) 0.0064(4)
C35A 0.0247(7) 0.0219(6) 0.0228(6) 0.0096(5) 0.0073(5) 0.0087(5)
C36A 0.0202(6) 0.0165(6) 0.0271(7) 0.0052(5) 0.0027(5) 0.0082(5)
C37A 0.0354(8) 0.0290(7) 0.0259(7) 0.0098(6) 0.0123(6) 0.0115(6)
C38A 0.0285(7) 0.0191(6) 0.0274(7) -0.0002(5) 0.0004(6) 0.0076(5)
C39A 0.0397(8) 0.0309(7) 0.0220(7) 0.0024(6) 0.0067(6) 0.0152(6)
C40A 0.0158(6) 0.0163(6) 0.0147(6) 0.0041(5) 0.0024(5) 0.0059(5)
C41A 0.0135(6) 0.0156(6) 0.0190(6) 0.0018(5) 0.0055(5) 0.0005(4)
Cl1B 0.02313(15) 0.02399(16) 0.02034(15) 0.00363(12) -0.00006(12) 0.00872(12)
O1SB 0.0224(5) 0.0241(5) 0.0209(5) 0.0024(4) 0.0041(4) 0.0049(4)
C1B 0.0218(6) 0.0290(7) 0.0158(6) 0.0014(5) 0.0042(5) 0.0123(5)
C2B 0.0200(6) 0.0173(6) 0.0235(6) 0.0007(5) -0.0007(5) 0.0051(5)
C3B 0.0186(6) 0.0260(7) 0.0191(6) 0.0073(5) 0.0077(5) 0.0079(5)
C4B 0.0131(6) 0.0188(6) 0.0215(6) 0.0072(5) 0.0018(5) 0.0045(5)
C5B 0.0146(6) 0.0163(6) 0.0172(6) 0.0046(5) 0.0025(5) 0.0053(5)
N6B 0.0156(5) 0.0186(5) 0.0153(5) 0.0061(4) 0.0055(4) 0.0072(4)
C7B 0.0124(5) 0.0124(5) 0.0193(6) 0.0052(5) 0.0044(5) 0.0000(4)
O8B 0.0202(4) 0.0236(4) 0.0173(4) 0.0091(4) 0.0061(3) 0.0093(4)
C9B 0.0216(6) 0.0210(6) 0.0187(6) 0.0067(5) 0.0060(5) 0.0068(5)
C10B 0.0253(7) 0.0216(6) 0.0227(6) 0.0094(5) 0.0088(5) 0.0100(5)
C11B 0.0257(7) 0.0250(7) 0.0251(7) 0.0049(5) 0.0091(5) 0.0130(5)
C12B 0.0323(7) 0.0306(7) 0.0200(6) 0.0115(6) 0.0114(6) 0.0098(6)
C13B 0.0226(6) 0.0276(7) 0.0192(6) 0.0015(5) 0.0098(5) 0.0047(5)
O14B 0.0196(4) 0.0165(4) 0.0377(5) 0.0076(4) 0.0106(4) 0.0019(3)
O15B 0.0182(4) 0.0152(4) 0.0265(5) 0.0038(3) 0.0111(4) 0.0017(3)
C16B 0.0184(6) 0.0183(6) 0.0414(8) 0.0092(6) 0.0022(6) -0.0013(5)
C17B 0.0204(6) 0.0169(6) 0.0284(7) 0.0077(5) 0.0108(5) 0.0022(5)
C18B 0.0179(6) 0.0191(6) 0.0288(7) 0.0069(5) 0.0082(5) 0.0018(5)
C19B 0.0201(6) 0.0168(6) 0.0161(6) -0.0002(5) 0.0074(5) 0.0016(5)
O20B 0.0225(5) 0.0187(5) 0.0453(6) 0.0100(4) 0.0000(4) -0.0018(4)
O21B 0.0190(4) 0.0227(4) 0.0249(5) 0.0065(4) 0.0080(4) -0.0013(4)
N22B 0.0187(5) 0.0160(5) 0.0232(6) 0.0045(4) 0.0045(4) 0.0010(4)
N23B 0.0161(5) 0.0184(5) 0.0215(5) 0.0058(4) 0.0076(4) 0.0014(4)
C24B 0.0212(6) 0.0246(7) 0.0198(6) 0.0089(5) 0.0048(5) 0.0020(5)
C25B 0.0185(6) 0.0217(6) 0.0220(6) 0.0068(5) 0.0026(5) 0.0008(5)
C26B 0.0210(6) 0.0216(6) 0.0251(7) 0.0122(5) 0.0074(5) 0.0037(5)
C27B 0.0181(6) 0.0206(6) 0.0343(7) 0.0080(6) 0.0091(5) 0.0033(5)
N28B 0.0189(5) 0.0170(5) 0.0218(5) 0.0059(4) 0.0057(4) -0.0007(4)
N29B 0.0214(5) 0.0169(5) 0.0294(6) 0.0077(5) 0.0122(5) 0.0031(4)
C30B 0.0172(6) 0.0213(6) 0.0241(6) 0.0057(5) 0.0054(5) 0.0037(5)
C31B 0.0183(6) 0.0232(6) 0.0307(7) 0.0119(6) 0.0135(5) 0.0103(5)
O32B 0.0360(6) 0.0265(5) 0.0314(5) -0.0019(4) 0.0113(4) -0.0104(4)
O33B 0.0343(5) 0.0270(5) 0.0383(5) 0.0158(4) 0.0218(4) 0.0069(4)
N34B 0.0149(5) 0.0197(5) 0.0221(5) 0.0078(4) 0.0060(4) 0.0064(4)
C35B 0.0151(6) 0.0223(6) 0.0210(6) 0.0068(5) 0.0046(5) 0.0068(5)
C36B 0.0173(6) 0.0227(6) 0.0247(6) 0.0109(5) 0.0097(5) 0.0103(5)
C37B 0.0208(6) 0.0259(7) 0.0219(6) 0.0032(5) 0.0027(5) 0.0064(5)
C38B 0.0237(7) 0.0317(7) 0.0252(7) 0.0144(6) 0.0122(5) 0.0139(6)
C39B 0.0278(7) 0.0353(8) 0.0193(6) 0.0065(6) 0.0072(5) 0.0126(6)
C40B 0.0127(5) 0.0187(6) 0.0151(6) 0.0058(5) 0.0032(4) 0.0067(5)
C41B 0.0118(5) 0.0151(6) 0.0173(6) 0.0035(5) 0.0039(4) 0.0010(4)
N42A 0.0167(5) 0.0157(5) 0.0181(5) 0.0043(4) 0.0067(4) 0.0037(4)
C43A 0.0189(6) 0.0201(6) 0.0234(6) 0.0071(5) 0.0114(5) 0.0058(5)
C44A 0.0264(7) 0.0198(6) 0.0226(6) 0.0040(5) 0.0093(5) 0.0075(5)
C45A 0.0373(8) 0.0226(7) 0.0317(7) 0.0073(6) 0.0187(6) 0.0124(6)
C46A 0.0484(9) 0.0307(8) 0.0310(8) 0.0051(6) 0.0211(7) 0.0160(7)
C47A 0.0150(6) 0.0189(6) 0.0185(6) 0.0027(5) 0.0047(5) 0.0020(5)
C48A 0.0218(6) 0.0205(6) 0.0194(6) 0.0046(5) 0.0063(5) 0.0053(5)
C49A 0.0247(7) 0.0300(7) 0.0214(7) 0.0043(6) 0.0025(5) 0.0043(6)
C50A 0.0363(8) 0.0390(8) 0.0245(7) 0.0069(6) 0.0005(6) 0.0144(7)
C51A 0.0181(6) 0.0154(6) 0.0197(6) 0.0027(5) 0.0042(5) 0.0029(5)
C52A 0.0224(7) 0.0259(7) 0.0250(7) -0.0002(5) 0.0075(5) 0.0049(5)
C53A 0.0361(8) 0.0265(7) 0.0230(7) 0.0015(6) 0.0029(6) 0.0147(6)
C54A 0.0520(10) 0.0487(9) 0.0262(8) -0.0051(7) 0.0031(7) 0.0291(8)
C55A 0.0217(6) 0.0183(6) 0.0198(6) 0.0080(5) 0.0072(5) 0.0040(5)
C56A 0.0207(6) 0.0248(7) 0.0277(7) 0.0104(6) 0.0063(5) 0.0055(5)
C57A 0.0279(7) 0.0303(7) 0.0272(7) 0.0135(6) 0.0030(6) 0.0058(6)
C58A 0.0383(8) 0.0522(10) 0.0267(7) 0.0164(7) 0.0080(6) 0.0120(7)
N42B 0.0140(5) 0.0146(5) 0.0184(5) 0.0046(4) 0.0047(4) 0.0026(4)
C43B 0.0152(6) 0.0169(6) 0.0200(6) 0.0041(5) 0.0061(5) 0.0032(5)
C44B 0.0243(6) 0.0171(6) 0.0244(6) 0.0043(5) 0.0095(5) 0.0055(5)
C45B 0.0258(7) 0.0259(7) 0.0280(7) 0.0012(6) 0.0082(6) 0.0095(6)
C46B 0.0732(12) 0.0237(8) 0.0959(14) -0.0055(9) 0.0680(12) -0.0018(8)
C47B 0.0140(6) 0.0180(6) 0.0206(6) 0.0033(5) 0.0021(5) 0.0013(5)
C48B 0.0197(6) 0.0231(6) 0.0233(6) 0.0091(5) 0.0052(5) 0.0055(5)
C49B 0.0237(7) 0.0373(8) 0.0229(7) 0.0077(6) 0.0037(5) 0.0087(6)
C50B 0.0388(9) 0.0697(12) 0.0352(9) 0.0259(8) 0.0018(7) 0.0175(8)
C51B 0.0179(6) 0.0126(6) 0.0190(6) 0.0033(5) 0.0059(5) 0.0013(5)
C52B 0.0197(6) 0.0187(6) 0.0226(6) 0.0046(5) 0.0087(5) 0.0026(5)
C53B 0.0190(6) 0.0186(6) 0.0214(6) 0.0041(5) 0.0059(5) 0.0053(5)
C54B 0.0249(7) 0.0253(7) 0.0295(7) 0.0002(6) 0.0109(6) 0.0048(6)
C55B 0.0204(6) 0.0152(6) 0.0202(6) 0.0070(5) 0.0068(5) 0.0015(5)
C56B 0.0208(6) 0.0262(7) 0.0258(7) 0.0122(5) 0.0034(5) 0.0047(5)
C57B 0.0289(7) 0.0308(7) 0.0282(7) 0.0152(6) 0.0041(6) 0.0078(6)
C58B 0.0498(9) 0.0421(9) 0.0300(8) 0.0172(7) 0.0138(7) 0.0117(7)
Cl1S 0.0404(2) 0.0390(2) 0.0377(2) -0.00524(16) 0.01313(17) -0.00028(17)
Cl2S 0.0827(3) 0.0488(3) 0.0622(3) 0.0109(2) 0.0442(3) 0.0074(2)
C1S 0.0423(9) 0.0272(8) 0.0482(10) 0.0087(7) -0.0004(7) 0.0004(7)

loop_
_atom_type_symbol
_atom_type_description
_atom_type_scat_dispersion_real
_atom_type_scat_dispersion_imag
_atom_type_scat_source
C C 0.0033 0.0016 'International Tables Vol C Tables 4.2.6.8 and 6.1.1.4'
H H 0.0000 0.0000 'International Tables Vol C Tables 4.2.6.8 and 6.1.1.4'
N N 0.0061 0.0033 'International Tables Vol C Tables 4.2.6.8 and 6.1.1.4'
O O 0.0106 0.0060 'International Tables Vol C Tables 4.2.6.8 and 6.1.1.4'
Cl Cl 0.1484 0.1585 'International Tables Vol C Tables 4.2.6.8 and 6.1.1.4'

loop_
_geom_angle_atom_site_label_1
_geom_angle_atom_site_label_2
_geom_angle_atom_site_label_3
_geom_angle
_geom_angle_site_symmetry_1
_geom_angle_site_symmetry_3
_geom_angle_publ_flag
H1SC O1SA H1SD 102.9(14) . . ?
C3A C1A C2A 122.33(11) . . ?
C3A C1A H1A 118.8 . . ?
C2A C1A H1A 118.8 . . ?
C1A C2A C4A 118.64(11) . . ?
C1A C2A H2A 120.7 . . ?
C4A C2A H2A 120.7 . . ?
C1A C3A C5A 118.36(11) . . ?
C1A C3A H3A 120.8 . . ?
C5A C3A H3A 120.8 . . ?
O14A C4A C2A 125.89(10) . . ?
O14A C4A C40A 113.75(10) . . ?
C2A C4A C40A 120.35(10) . . ?
O15A C5A C3A 125.87(10) . . ?
O15A C5A C40A 113.57(10) . . ?
C3A C5A C40A 120.54(10) . . ?
C7A N6A C40A 122.30(10) . . ?
C7A N6A H6A 121.0(9) . . ?
C40A N6A H6A 112.7(9) . . ?
O8A C7A N6A 122.75(11) . . ?
O8A C7A C41A 120.50(10) . . ?
N6A C7A C41A 116.75(10) . . ?
C41A C9A C11A 120.08(11) . . ?
C41A C9A H9A 120.0 . . ?
C11A C9A H9A 120.0 . . ?
C12A C10A C41A 120.78(11) . . ?
C12A C10A H10A 119.6 . . ?
C41A C10A H10A 119.6 . . ?
C13A C11A C9A 120.08(12) . . ?
C13A C11A H11A 120.0 . . ?
C9A C11A H11A 120.0 . . ?
C10A C12A C13A 119.99(11) . . ?
C10A C12A H12A 120.0 . . ?
C13A C12A H12A 120.0 . . ?
C12A C13A C11A 120.02(12) . . ?
C12A C13A H13A 120.0 . . ?
C11A C13A H13A 120.0 . . ?
C4A O14A C16A 120.23(9) . . ?
C5A O15A C17A 118.41(9) . . ?
O14A C16A C18A 114.06(9) . . ?
O14A C16A H16A 108.7 . . ?
C18A C16A H16A 108.7 . . ?
O14A C16A H16B 108.7 . . ?
C18A C16A H16B 108.7 . . ?
H16A C16A H16B 107.6 . . ?
O15A C17A C19A 114.14(10) . . ?
O15A C17A H17A 108.7 . . ?
C19A C17A H17A 108.7 . . ?
O15A C17A H17B 108.7 . . ?
C19A C17A H17B 108.7 . . ?
H17A C17A H17B 107.6 . . ?
O20A C18A N22A 123.40(11) . . ?
O20A C18A C16A 118.21(10) . . ?
N22A C18A C16A 118.39(10) . . ?
O21A C19A N23A 122.95(12) . . ?
O21A C19A C17A 118.45(11) . . ?
N23A C19A C17A 118.60(11) . . ?
C18A N22A C24A 121.70(11) . . ?
C18A N22A H22A 120.4(10) . . ?
C24A N22A H22A 117.8(10) . . ?
C19A N23A C25A 121.70(11) . . ?
C19A N23A H23A 121.5(10) . . ?
C25A N23A H23A 116.7(10) . . ?
N22A C24A C26A 113.06(10) . . ?
N22A C24A H24A 109.0 . . ?
C26A C24A H24A 109.0 . . ?
N22A C24A H24B 109.0 . . ?
C26A C24A H24B 109.0 . . ?
H24A C24A H24B 107.8 . . ?
N23A C25A C27A 113.43(10) . . ?
N23A C25A H25A 108.9 . . ?
C27A C25A H25A 108.9 . . ?
N23A C25A H25B 108.9 . . ?
C27A C25A H25B 108.9 . . ?
H25A C25A H25B 107.7 . . ?
N28A C26A C24A 113.04(10) . . ?
N28A C26A H26A 109.0 . . ?
C24A C26A H26A 109.0 . . ?
N28A C26A H26B 109.0 . . ?
C24A C26A H26B 109.0 . . ?
H26A C26A H26B 107.8 . . ?
N29A C27A C25A 113.20(11) . . ?
N29A C27A H27A 108.9 . . ?
C25A C27A H27A 108.9 . . ?
N29A C27A H27B 108.9 . . ?
C25A C27A H27B 108.9 . . ?
H27A C27A H27B 107.8 . . ?
C30A N28A C26A 122.55(11) . . ?
C30A N28A H28A 117.5(9) . . ?
C26A N28A H28A 119.9(9) . . ?
C31A N29A C27A 122.15(11) . . ?
C31A N29A H29A 118.9(10) . . ?
C27A N29A H29A 118.9(10) . . ?
O32A C30A N28A 124.58(12) . . ?
O32A C30A C35A 120.47(11) . . ?
N28A C30A C35A 114.95(11) . . ?
O33A C31A N29A 124.55(12) . . ?
O33A C31A C36A 120.09(12) . . ?
N29A C31A C36A 115.36(11) . . ?
C35A N34A C36A 117.71(10) . . ?
N34A C35A C37A 123.17(12) . . ?
N34A C35A C30A 117.35(11) . . ?
C37A C35A C30A 119.48(11) . . ?
N34A C36A C38A 122.59(12) . . ?
N34A C36A C31A 117.26(11) . . ?
C38A C36A C31A 120.15(11) . . ?
C39A C37A C35A 118.54(12) . . ?
C39A C37A H37A 120.7 . . ?
C35A C37A H37A 120.7 . . ?
C39A C38A C36A 119.03(12) . . ?
C39A C38A H38A 120.5 . . ?
C36A C38A H38A 120.5 . . ?
C37A C39A C38A 118.96(12) . . ?
C37A C39A H39A 120.5 . . ?
C38A C39A H39A 120.5 . . ?
C4A C40A C5A 119.75(10) . . ?
C4A C40A N6A 121.20(10) . . ?
C5A C40A N6A 118.83(10) . . ?
C9A C41A C10A 119.05(11) . . ?
C9A C41A C7A 123.48(10) . . ?
C10A C41A C7A 117.25(10) . . ?
H1SA O1SB H1SB 102.2(14) . . ?
C3B C1B C2B 122.02(11) . . ?
C3B C1B H1B 119.0 . . ?
C2B C1B H1B 119.0 . . ?
C4B C2B C1B 118.86(11) . . ?
C4B C2B H2B 120.6 . . ?
C1B C2B H2B 120.6 . . ?
C1B C3B C5B 118.58(11) . . ?
C1B C3B H3B 120.7 . . ?
C5B C3B H3B 120.7 . . ?
O14B C4B C2B 125.90(10) . . ?
O14B C4B C40B 113.61(10) . . ?
C2B C4B C40B 120.48(11) . . ?
O15B C5B C3B 125.55(10) . . ?
O15B C5B C40B 114.10(10) . . ?
C3B C5B C40B 120.33(10) . . ?
C7B N6B C40B 122.78(10) . . ?
C7B N6B H6B 121.3(9) . . ?
C40B N6B H6B 115.9(9) . . ?
O8B C7B N6B 122.41(10) . . ?
O8B C7B C41B 120.64(10) . . ?
N6B C7B C41B 116.93(10) . . ?
C11B C9B C41B 120.67(11) . . ?
C11B C9B H9B 119.7 . . ?
C41B C9B H9B 119.7 . . ?
C12B C10B C41B 120.24(11) . . ?
C12B C10B H10B 119.9 . . ?
C41B C10B H10B 119.9 . . ?
C13B C11B C9B 120.09(11) . . ?
C13B C11B H11B 120.0 . . ?
C9B C11B H11B 120.0 . . ?
C13B C12B C10B 120.42(11) . . ?
C13B C12B H12B 119.8 . . ?
C10B C12B H12B 119.8 . . ?
C11B C13B C12B 119.68(11) . . ?
C11B C13B H13B 120.2 . . ?
C12B C13B H13B 120.2 . . ?
C4B O14B C16B 119.07(9) . . ?
C5B O15B C17B 118.37(9) . . ?
O14B C16B C18B 114.64(10) . . ?
O14B C16B H16C 108.6 . . ?
C18B C16B H16C 108.6 . . ?
O14B C16B H16D 108.6 . . ?
C18B C16B H16D 108.6 . . ?
H16C C16B H16D 107.6 . . ?
O15B C17B C19B 115.02(9) . . ?
O15B C17B H17C 108.5 . . ?
C19B C17B H17C 108.5 . . ?
O15B C17B H17D 108.5 . . ?
C19B C17B H17D 108.5 . . ?
H17C C17B H17D 107.5 . . ?
O20B C18B N22B 124.25(11) . . ?
O20B C18B C16B 118.47(11) . . ?
N22B C18B C16B 117.27(10) . . ?
O21B C19B N23B 123.28(11) . . ?
O21B C19B C17B 118.24(10) . . ?
N23B C19B C17B 118.48(10) . . ?
C18B N22B C24B 122.97(11) . . ?
C18B N22B H22B 120.7(10) . . ?
C24B N22B H22B 116.3(10) . . ?
C19B N23B C25B 121.26(10) . . ?
C19B N23B H23B 121.1(9) . . ?
C25B N23B H23B 117.6(9) . . ?
N22B C24B C26B 114.38(10) . . ?
N22B C24B H24C 108.7 . . ?
C26B C24B H24C 108.7 . . ?
N22B C24B H24D 108.7 . . ?
C26B C24B H24D 108.7 . . ?
H24C C24B H24D 107.6 . . ?
N23B C25B C27B 113.16(10) . . ?
N23B C25B H25C 108.9 . . ?
C27B C25B H25C 108.9 . . ?
N23B C25B H25D 108.9 . . ?
C27B C25B H25D 108.9 . . ?
H25C C25B H25D 107.8 . . ?
N28B C26B C24B 113.09(10) . . ?
N28B C26B H26C 109.0 . . ?
C24B C26B H26C 109.0 . . ?
N28B C26B H26D 109.0 . . ?
C24B C26B H26D 109.0 . . ?
H26C C26B H26D 107.8 . . ?
N29B C27B C25B 113.91(10) . . ?
N29B C27B H27C 108.8 . . ?
C25B C27B H27C 108.8 . . ?
N29B C27B H27D 108.8 . . ?
C25B C27B H27D 108.8 . . ?
H27C C27B H27D 107.7 . . ?
C30B N28B C26B 121.98(10) . . ?
C30B N28B H28B 119.1(9) . . ?
C26B N28B H28B 118.8(9) . . ?
C31B N29B C27B 122.11(10) . . ?
C31B N29B H29B 117.2(9) . . ?
C27B N29B H29B 120.0(8) . . ?
O32B C30B N28B 124.53(11) . . ?
O32B C30B C35B 120.19(11) . . ?
N28B C30B C35B 115.28(10) . . ?
O33B C31B N29B 124.56(12) . . ?
O33B C31B C36B 119.93(11) . . ?
N29B C31B C36B 115.51(10) . . ?
C35B N34B C36B 117.64(10) . . ?
N34B C35B C37B 123.44(11) . . ?
N34B C35B C30B 117.19(10) . . ?
C37B C35B C30B 119.36(11) . . ?
N34B C36B C38B 122.69(11) . . ?
N34B C36B C31B 117.34(10) . . ?
C38B C36B C31B 119.97(11) . . ?
C39B C37B C35B 118.25(12) . . ?
C39B C37B H37B 120.9 . . ?
C35B C37B H37B 120.9 . . ?
C39B C38B C36B 118.97(11) . . ?
C39B C38B H38B 120.5 . . ?
C36B C38B H38B 120.5 . . ?
C38B C39B C37B 118.96(12) . . ?
C38B C39B H39B 120.5 . . ?
C37B C39B H39B 120.5 . . ?
C4B C40B C5B 119.66(10) . . ?
C4B C40B N6B 119.67(10) . . ?
C5B C40B N6B 120.44(10) . . ?
C10B C41B C9B 118.90(10) . . ?
C10B C41B C7B 124.02(10) . . ?
C9B C41B C7B 116.96(10) . . ?
C43A N42A C51A 105.54(8) . . ?
C43A N42A C55A 111.31(9) . . ?
C51A N42A C55A 111.22(9) . . ?
C43A N42A C47A 111.50(9) . . ?
C51A N42A C47A 111.33(8) . . ?
C55A N42A C47A 106.04(8) . . ?
N42A C43A C44A 116.31(9) . . ?
N42A C43A H43A 108.2 . . ?
C44A C43A H43A 108.2 . . ?
N42A C43A H43B 108.2 . . ?
C44A C43A H43B 108.2 . . ?
H43A C43A H43B 107.4 . . ?
C43A C44A C45A 108.80(10) . . ?
C43A C44A H44A 109.9 . . ?
C45A C44A H44A 109.9 . . ?
C43A C44A H44B 109.9 . . ?
C45A C44A H44B 109.9 . . ?
H44A C44A H44B 108.3 . . ?
C46A C45A C44A 113.49(11) . . ?
C46A C45A H45A 108.9 . . ?
C44A C45A H45A 108.9 . . ?
C46A C45A H45B 108.9 . . ?
C44A C45A H45B 108.9 . . ?
H45A C45A H45B 107.7 . . ?
C45A C46A H46A 109.5 . . ?
C45A C46A H46B 109.5 . . ?
H46A C46A H46B 109.5 . . ?
C45A C46A H46C 109.5 . . ?
H46A C46A H46C 109.5 . . ?
H46B C46A H46C 109.5 . . ?
C48A C47A N42A 116.20(9) . . ?
C48A C47A H47A 108.2 . . ?
N42A C47A H47A 108.2 . . ?
C48A C47A H47B 108.2 . . ?
N42A C47A H47B 108.2 . . ?
H47A C47A H47B 107.4 . . ?
C47A C48A C49A 109.61(10) . . ?
C47A C48A H48A 109.7 . . ?
C49A C48A H48A 109.7 . . ?
C47A C48A H48B 109.7 . . ?
C49A C48A H48B 109.7 . . ?
H48A C48A H48B 108.2 . . ?
C50A C49A C48A 112.11(11) . . ?
C50A C49A H49A 109.2 . . ?
C48A C49A H49A 109.2 . . ?
C50A C49A H49B 109.2 . . ?
C48A C49A H49B 109.2 . . ?
H49A C49A H49B 107.9 . . ?
C49A C50A H50A 109.5 . . ?
C49A C50A H50B 109.5 . . ?
H50A C50A H50B 109.5 . . ?
C49A C50A H50C 109.5 . . ?
H50A C50A H50C 109.5 . . ?
H50B C50A H50C 109.5 . . ?
C52A C51A N42A 116.25(9) . . ?
C52A C51A H51A 108.2 . . ?
N42A C51A H51A 108.2 . . ?
C52A C51A H51B 108.2 . . ?
N42A C51A H51B 108.2 . . ?
H51A C51A H51B 107.4 . . ?
C51A C52A C53A 110.26(10) . . ?
C51A C52A H52A 109.6 . . ?
C53A C52A H52A 109.6 . . ?
C51A C52A H52B 109.6 . . ?
C53A C52A H52B 109.6 . . ?
H52A C52A H52B 108.1 . . ?
C54A C53A C52A 111.92(12) . . ?
C54A C53A H53A 109.2 . . ?
C52A C53A H53A 109.2 . . ?
C54A C53A H53B 109.2 . . ?
C52A C53A H53B 109.2 . . ?
H53A C53A H53B 107.9 . . ?
C53A C54A H54A 109.5 . . ?
C53A C54A H54B 109.5 . . ?
H54A C54A H54B 109.5 . . ?
C53A C54A H54C 109.5 . . ?
H54A C54A H54C 109.5 . . ?
H54B C54A H54C 109.5 . . ?
N42A C55A C56A 115.86(9) . . ?
N42A C55A H55A 108.3 . . ?
C56A C55A H55A 108.3 . . ?
N42A C55A H55B 108.3 . . ?
C56A C55A H55B 108.3 . . ?
H55A C55A H55B 107.4 . . ?
C55A C56A C57A 110.13(10) . . ?
C55A C56A H56A 109.6 . . ?
C57A C56A H56A 109.6 . . ?
C55A C56A H56B 109.6 . . ?
C57A C56A H56B 109.6 . . ?
H56A C56A H56B 108.1 . . ?
C58A C57A C56A 113.92(11) . . ?
C58A C57A H57A 108.8 . . ?
C56A C57A H57A 108.8 . . ?
C58A C57A H57B 108.8 . . ?
C56A C57A H57B 108.8 . . ?
H57A C57A H57B 107.7 . . ?
C57A C58A H58A 109.5 . . ?
C57A C58A H58B 109.5 . . ?
H58A C58A H58B 109.5 . . ?
C57A C58A H58C 109.5 . . ?
H58A C58A H58C 109.5 . . ?
H58B C58A H58C 109.5 . . ?
C43B N42B C47B 111.13(8) . . ?
C43B N42B C51B 106.68(8) . . ?
C47B N42B C51B 110.77(8) . . ?
C43B N42B C55B 110.49(8) . . ?
C47B N42B C55B 106.71(8) . . ?
C51B N42B C55B 111.12(8) . . ?
N42B C43B C44B 114.61(9) . . ?
N42B C43B H43C 108.6 . . ?
C44B C43B H43C 108.6 . . ?
N42B C43B H43D 108.6 . . ?
C44B C43B H43D 108.6 . . ?
H43C C43B H43D 107.6 . . ?
C45B C44B C43B 111.79(10) . . ?
C45B C44B H44C 109.3 . . ?
C43B C44B H44C 109.3 . . ?
C45B C44B H44D 109.3 . . ?
C43B C44B H44D 109.3 . . ?
H44C C44B H44D 107.9 . . ?
C46B C45B C44B 114.40(11) . . ?
C46B C45B H45C 108.7 . . ?
C44B C45B H45C 108.7 . . ?
C46B C45B H45D 108.7 . . ?
C44B C45B H45D 108.7 . . ?
H45C C45B H45D 107.6 . . ?
C45B C46B H46D 109.5 . . ?
C45B C46B H46E 109.5 . . ?
H46D C46B H46E 109.5 . . ?
C45B C46B H46F 109.5 . . ?
H46D C46B H46F 109.5 . . ?
H46E C46B H46F 109.5 . . ?
N42B C47B C48B 115.42(9) . . ?
N42B C47B H47C 108.4 . . ?
C48B C47B H47C 108.4 . . ?
N42B C47B H47D 108.4 . . ?
C48B C47B H47D 108.4 . . ?
H47C C47B H47D 107.5 . . ?
C47B C48B C49B 110.59(10) . . ?
C47B C48B H48C 109.5 . . ?
C49B C48B H48C 109.5 . . ?
C47B C48B H48D 109.5 . . ?
C49B C48B H48D 109.5 . . ?
H48C C48B H48D 108.1 . . ?
C50B C49B C48B 111.88(11) . . ?
C50B C49B H49C 109.2 . . ?
C48B C49B H49C 109.2 . . ?
C50B C49B H49D 109.2 . . ?
C48B C49B H49D 109.2 . . ?
H49C C49B H49D 107.9 . . ?
C49B C50B H50D 109.5 . . ?
C49B C50B H50E 109.5 . . ?
H50D C50B H50E 109.5 . . ?
C49B C50B H50F 109.5 . . ?
H50D C50B H50F 109.5 . . ?
H50E C50B H50F 109.5 . . ?
C52B C51B N42B 114.85(9) . . ?
C52B C51B H51C 108.6 . . ?
N42B C51B H51C 108.6 . . ?
C52B C51B H51D 108.6 . . ?
N42B C51B H51D 108.6 . . ?
H51C C51B H51D 107.5 . . ?
C51B C52B C53B 110.08(9) . . ?
C51B C52B H52C 109.6 . . ?
C53B C52B H52C 109.6 . . ?
C51B C52B H52D 109.6 . . ?
C53B C52B H52D 109.6 . . ?
H52C C52B H52D 108.2 . . ?
C54B C53B C52B 112.52(10) . . ?
C54B C53B H53C 109.1 . . ?
C52B C53B H53C 109.1 . . ?
C54B C53B H53D 109.1 . . ?
C52B C53B H53D 109.1 . . ?
H53C C53B H53D 107.8 . . ?
C53B C54B H54D 109.5 . . ?
C53B C54B H54E 109.5 . . ?
H54D C54B H54E 109.5 . . ?
C53B C54B H54F 109.5 . . ?
H54D C54B H54F 109.5 . . ?
H54E C54B H54F 109.5 . . ?
C56B C55B N42B 114.93(9) . . ?
C56B C55B H55C 108.5 . . ?
N42B C55B H55C 108.5 . . ?
C56B C55B H55D 108.5 . . ?
N42B C55B H55D 108.5 . . ?
H55C C55B H55D 107.5 . . ?
C55B C56B C57B 110.62(10) . . ?
C55B C56B H56C 109.5 . . ?
C57B C56B H56C 109.5 . . ?
C55B C56B H56D 109.5 . . ?
C57B C56B H56D 109.5 . . ?
H56C C56B H56D 108.1 . . ?
C58B C57B C56B 113.79(11) . . ?
C58B C57B H57C 108.8 . . ?
C56B C57B H57C 108.8 . . ?
C58B C57B H57D 108.8 . . ?
C56B C57B H57D 108.8 . . ?
H57C C57B H57D 107.7 . . ?
C57B C58B H58D 109.5 . . ?
C57B C58B H58E 109.5 . . ?
H58D C58B H58E 109.5 . . ?
C57B C58B H58F 109.5 . . ?
H58D C58B H58F 109.5 . . ?
H58E C58B H58F 109.5 . . ?
Cl2S C1S Cl1S 112.78(8) . . ?
Cl2S C1S H1S1 109.0 . . ?
Cl1S C1S H1S1 109.0 . . ?
Cl2S C1S H1S2 109.0 . . ?
Cl1S C1S H1S2 109.0 . . ?
H1S1 C1S H1S2 107.8 . . ?

loop_
_geom_bond_atom_site_label_1
_geom_bond_atom_site_label_2
_geom_bond_distance
_geom_bond_site_symmetry_2
_geom_bond_publ_flag
O1SA H1SC 0.858(16) . ?
O1SA H1SD 0.814(16) . ?
C1A C3A 1.3829(16) . ?
C1A C2A 1.3864(16) . ?
C1A H1A 0.9500 . ?
C2A C4A 1.3875(16) . ?
C2A H2A 0.9500 . ?
C3A C5A 1.3898(16) . ?
C3A H3A 0.9500 . ?
C4A O14A 1.3767(13) . ?
C4A C40A 1.3918(16) . ?
C5A O15A 1.3749(13) . ?
C5A C40A 1.3946(16) . ?
N6A C7A 1.3430(14) . ?
N6A C40A 1.4272(14) . ?
N6A H6A 0.845(13) . ?
C7A O8A 1.2287(13) . ?
C7A C41A 1.5021(15) . ?
C9A C41A 1.3899(16) . ?
C9A C11A 1.3927(17) . ?
C9A H9A 0.9500 . ?
C10A C12A 1.3800(16) . ?
C10A C41A 1.3903(16) . ?
C10A H10A 0.9500 . ?
C11A C13A 1.3825(18) . ?
C11A H11A 0.9500 . ?
C12A C13A 1.3816(18) . ?
C12A H12A 0.9500 . ?
C13A H13A 0.9500 . ?
O14A C16A 1.4250(13) . ?
O15A C17A 1.4323(14) . ?
C16A C18A 1.5094(16) . ?
C16A H16A 0.9900 . ?
C16A H16B 0.9900 . ?
C17A C19A 1.5122(17) . ?
C17A H17A 0.9900 . ?
C17A H17B 0.9900 . ?
C18A O20A 1.2345(14) . ?
C18A N22A 1.3328(15) . ?
C19A O21A 1.2317(14) . ?
C19A N23A 1.3357(15) . ?
N22A C24A 1.4547(16) . ?
N22A H22A 0.827(14) . ?
N23A C25A 1.4519(16) . ?
N23A H23A 0.793(14) . ?
C24A C26A 1.5201(18) . ?
C24A H24A 0.9900 . ?
C24A H24B 0.9900 . ?
C25A C27A 1.5226(19) . ?
C25A H25A 0.9900 . ?
C25A H25B 0.9900 . ?
C26A N28A 1.4439(15) . ?
C26A H26A 0.9900 . ?
C26A H26B 0.9900 . ?
C27A N29A 1.4523(16) . ?
C27A H27A 0.9900 . ?
C27A H27B 0.9900 . ?
N28A C30A 1.3357(16) . ?
N28A H28A 0.812(13) . ?
N29A C31A 1.3379(16) . ?
N29A H29A 0.857(15) . ?
C30A O32A 1.2273(15) . ?
C30A C35A 1.5061(17) . ?
C31A O33A 1.2382(14) . ?
C31A C36A 1.5031(17) . ?
N34A C35A 1.3375(15) . ?
N34A C36A 1.3434(15) . ?
C35A C37A 1.3930(17) . ?
C36A C38A 1.3893(17) . ?
C37A C39A 1.3788(19) . ?
C37A H37A 0.9500 . ?
C38A C39A 1.3825(19) . ?
C38A H38A 0.9500 . ?
C39A H39A 0.9500 . ?
O1SB H1SA 0.840(16) . ?
O1SB H1SB 0.875(15) . ?
C1B C3B 1.3835(17) . ?
C1B C2B 1.3847(17) . ?
C1B H1B 0.9500 . ?
C2B C4B 1.3824(16) . ?
C2B H2B 0.9500 . ?
C3B C5B 1.3906(16) . ?
C3B H3B 0.9500 . ?
C4B O14B 1.3806(14) . ?
C4B C40B 1.3917(16) . ?
C5B O15B 1.3754(13) . ?
C5B C40B 1.3948(15) . ?
N6B C7B 1.3421(14) . ?
N6B C40B 1.4194(14) . ?
N6B H6B 0.861(14) . ?
C7B O8B 1.2328(13) . ?
C7B C41B 1.5028(15) . ?
C9B C11B 1.3865(16) . ?
C9B C41B 1.3920(16) . ?
C9B H9B 0.9500 . ?
C10B C12B 1.3881(17) . ?
C10B C41B 1.3913(16) . ?
C10B H10B 0.9500 . ?
C11B C13B 1.3826(17) . ?
C11B H11B 0.9500 . ?
C12B C13B 1.3842(17) . ?
C12B H12B 0.9500 . ?
C13B H13B 0.9500 . ?
O14B C16B 1.4296(14) . ?
O15B C17B 1.4290(13) . ?
C16B C18B 1.5151(17) . ?
C16B H16C 0.9900 . ?
C16B H16D 0.9900 . ?
C17B C19B 1.5143(16) . ?
C17B H17C 0.9900 . ?
C17B H17D 0.9900 . ?
C18B O20B 1.2295(14) . ?
C18B N22B 1.3347(15) . ?
C19B O21B 1.2339(13) . ?
C19B N23B 1.3360(15) . ?
N22B C24B 1.4509(15) . ?
N22B H22B 0.812(14) . ?
N23B C25B 1.4534(15) . ?
N23B H23B 0.837(14) . ?
C24B C26B 1.5261(17) . ?
C24B H24C 0.9900 . ?
C24B H24D 0.9900 . ?
C25B C27B 1.5207(17) . ?
C25B H25C 0.9900 . ?
C25B H25D 0.9900 . ?
C26B N28B 1.4492(15) . ?
C26B H26C 0.9900 . ?
C26B H26D 0.9900 . ?
C27B N29B 1.4508(15) . ?
C27B H27C 0.9900 . ?
C27B H27D 0.9900 . ?
N28B C30B 1.3370(15) . ?
N28B H28B 0.824(14) . ?
N29B C31B 1.3377(16) . ?
N29B H29B 0.888(13) . ?
C30B O32B 1.2300(14) . ?
C30B C35B 1.5098(16) . ?
C31B O33B 1.2371(14) . ?
C31B C36B 1.5073(17) . ?
N34B C35B 1.3377(15) . ?
N34B C36B 1.3404(14) . ?
C35B C37B 1.3914(16) . ?
C36B C38B 1.3914(17) . ?
C37B C39B 1.3844(17) . ?
C37B H37B 0.9500 . ?
C38B C39B 1.3822(18) . ?
C38B H38B 0.9500 . ?
C39B H39B 0.9500 . ?
N42A C43A 1.5193(14) . ?
N42A C51A 1.5197(14) . ?
N42A C55A 1.5198(14) . ?
N42A C47A 1.5235(14) . ?
C43A C44A 1.5198(16) . ?
C43A H43A 0.9900 . ?
C43A H43B 0.9900 . ?
C44A C45A 1.5285(17) . ?
C44A H44A 0.9900 . ?
C44A H44B 0.9900 . ?
C45A C46A 1.5163(17) . ?
C45A H45A 0.9900 . ?
C45A H45B 0.9900 . ?
C46A H46A 0.9800 . ?
C46A H46B 0.9800 . ?
C46A H46C 0.9800 . ?
C47A C48A 1.5143(16) . ?
C47A H47A 0.9900 . ?
C47A H47B 0.9900 . ?
C48A C49A 1.5282(17) . ?
C48A H48A 0.9900 . ?
C48A H48B 0.9900 . ?
C49A C50A 1.5202(17) . ?
C49A H49A 0.9900 . ?
C49A H49B 0.9900 . ?
C50A H50A 0.9800 . ?
C50A H50B 0.9800 . ?
C50A H50C 0.9800 . ?
C51A C52A 1.5175(16) . ?
C51A H51A 0.9900 . ?
C51A H51B 0.9900 . ?
C52A C53A 1.5231(17) . ?
C52A H52A 0.9900 . ?
C52A H52B 0.9900 . ?
C53A C54A 1.5173(19) . ?
C53A H53A 0.9900 . ?
C53A H53B 0.9900 . ?
C54A H54A 0.9800 . ?
C54A H54B 0.9800 . ?
C54A H54C 0.9800 . ?
C55A C56A 1.5210(16) . ?
C55A H55A 0.9900 . ?
C55A H55B 0.9900 . ?
C56A C57A 1.5316(16) . ?
C56A H56A 0.9900 . ?
C56A H56B 0.9900 . ?
C57A C58A 1.5221(19) . ?
C57A H57A 0.9900 . ?
C57A H57B 0.9900 . ?
C58A H58A 0.9800 . ?
C58A H58B 0.9800 . ?
C58A H58C 0.9800 . ?
N42B C43B 1.5188(14) . ?
N42B C47B 1.5200(14) . ?
N42B C51B 1.5203(14) . ?
N42B C55B 1.5249(14) . ?
C43B C44B 1.5207(16) . ?
C43B H43C 0.9900 . ?
C43B H43D 0.9900 . ?
C44B C45B 1.5186(17) . ?
C44B H44C 0.9900 . ?
C44B H44D 0.9900 . ?
C45B C46B 1.4909(19) . ?
C45B H45C 0.9900 . ?
C45B H45D 0.9900 . ?
C46B H46D 0.9800 . ?
C46B H46E 0.9800 . ?
C46B H46F 0.9800 . ?
C47B C48B 1.5226(16) . ?
C47B H47C 0.9900 . ?
C47B H47D 0.9900 . ?
C48B C49B 1.5271(17) . ?
C48B H48C 0.9900 . ?
C48B H48D 0.9900 . ?
C49B C50B 1.5220(18) . ?
C49B H49C 0.9900 . ?
C49B H49D 0.9900 . ?
C50B H50D 0.9800 . ?
C50B H50E 0.9800 . ?
C50B H50F 0.9800 . ?
C51B C52B 1.5182(16) . ?
C51B H51C 0.9900 . ?
C51B H51D 0.9900 . ?
C52B C53B 1.5232(16) . ?
C52B H52C 0.9900 . ?
C52B H52D 0.9900 . ?
C53B C54B 1.5229(16) . ?
C53B H53C 0.9900 . ?
C53B H53D 0.9900 . ?
C54B H54D 0.9800 . ?
C54B H54E 0.9800 . ?
C54B H54F 0.9800 . ?
C55B C56B 1.5220(16) . ?
C55B H55C 0.9900 . ?
C55B H55D 0.9900 . ?
C56B C57B 1.5306(17) . ?
C56B H56C 0.9900 . ?
C56B H56D 0.9900 . ?
C57B C58B 1.5188(19) . ?
C57B H57C 0.9900 . ?
C57B H57D 0.9900 . ?
C58B H58D 0.9800 . ?
C58B H58E 0.9800 . ?
C58B H58F 0.9800 . ?
Cl1S C1S 1.7576(15) . ?
Cl2S C1S 1.7537(16) . ?
C1S H1S1 0.9900 . ?
C1S H1S2 0.9900 . ?

loop_
_geom_hbond_atom_site_label_D
_geom_hbond_atom_site_label_H
_geom_hbond_atom_site_label_A
_geom_hbond_distance_DH
_geom_hbond_distance_HA
_geom_hbond_distance_DA
_geom_hbond_angle_DHA
_geom_hbond_site_symmetry_A
N6A H6A Cl1A 0.845(13) 2.363(13) 3.1435(11) 153.8(12) .
N22A H22A Cl1A 0.827(14) 2.883(14) 3.5508(11) 139.2(12) .
N23A H23A Cl1A 0.793(14) 2.737(14) 3.4499(12) 150.5(12) .
N28A H28A O1SA 0.812(13) 2.233(14) 2.9810(14) 153.3(12) .
N28A H28A N34A 0.812(13) 2.293(13) 2.6855(14) 110.3(11) .
N29A H29A O1SA 0.857(15) 2.236(15) 3.0422(15) 156.8(13) .
N6B H6B Cl1B 0.861(14) 2.459(14) 3.1671(10) 140.0(12) .
N22B H22B Cl1B 0.812(14) 2.687(14) 3.4219(11) 151.4(12) .
N23B H23B Cl1B 0.837(14) 2.867(14) 3.6006(11) 147.5(11) .
N28B H28B O1SB 0.824(14) 2.131(14) 2.9092(14) 157.7(13) .
N29B H29B O1SB 0.888(13) 2.142(14) 2.9719(14) 155.4(12) .
O1SB H1SA Cl1B 0.840(16) 2.319(16) 3.1556(10) 173.8(14) .
O1SB H1SB Cl1A 0.875(15) 2.272(16) 3.1450(10) 175.2(14) 1_455
O1SA H1SC Cl1A 0.858(16) 2.315(16) 3.1728(10) 176.9(14) .
O1SA H1SD Cl1B 0.814(16) 2.444(16) 3.2531(10) 172.7(14) 1_655

loop_
_geom_torsion_atom_site_label_1
_geom_torsion_atom_site_label_2
_geom_torsion_atom_site_label_3
_geom_torsion_atom_site_label_4
_geom_torsion
_geom_torsion_site_symmetry_1
_geom_torsion_site_symmetry_2
_geom_torsion_site_symmetry_3
_geom_torsion_site_symmetry_4
_geom_torsion_publ_flag
C3A C1A C2A C4A 0.00(18) . . . . ?
C2A C1A C3A C5A -0.73(18) . . . . ?
C1A C2A C4A O14A -177.32(10) . . . . ?
C1A C2A C4A C40A 1.32(17) . . . . ?
C1A C3A C5A O15A -178.33(11) . . . . ?
C1A C3A C5A C40A 0.17(17) . . . . ?
C40A N6A C7A O8A -18.77(17) . . . . ?
C40A N6A C7A C41A 160.41(10) . . . . ?
C41A C9A C11A C13A -0.24(19) . . . . ?
C41A C10A C12A C13A -0.59(18) . . . . ?
C10A C12A C13A C11A 0.90(19) . . . . ?
C9A C11A C13A C12A -0.5(2) . . . . ?
C2A C4A O14A C16A -18.66(16) . . . . ?
C40A C4A O14A C16A 162.62(10) . . . . ?
C3A C5A O15A C17A 5.72(17) . . . . ?
C40A C5A O15A C17A -172.87(10) . . . . ?
C4A O14A C16A C18A -88.55(12) . . . . ?
C5A O15A C17A C19A 78.49(13) . . . . ?
O14A C16A C18A O20A -167.76(10) . . . . ?
O14A C16A C18A N22A 12.58(15) . . . . ?
O15A C17A C19A O21A -178.86(10) . . . . ?
O15A C17A C19A N23A 1.64(16) . . . . ?
O20A C18A N22A C24A -5.29(18) . . . . ?
C16A C18A N22A C24A 174.35(10) . . . . ?
O21A C19A N23A C25A 1.32(18) . . . . ?
C17A C19A N23A C25A -179.20(11) . . . . ?
C18A N22A C24A C26A -66.41(14) . . . . ?
C19A N23A C25A C27A 69.00(15) . . . . ?
N22A C24A C26A N28A -48.17(14) . . . . ?
N23A C25A C27A N29A 61.47(15) . . . . ?
C24A C26A N28A C30A 123.16(12) . . . . ?
C25A C27A N29A C31A -136.49(12) . . . . ?
C26A N28A C30A O32A 1.1(2) . . . . ?
C26A N28A C30A C35A -179.27(10) . . . . ?
C27A N29A C31A O33A 1.75(19) . . . . ?
C27A N29A C31A C36A -178.90(10) . . . . ?
C36A N34A C35A C37A -0.73(17) . . . . ?
C36A N34A C35A C30A 179.61(10) . . . . ?
O32A C30A C35A N34A -176.18(12) . . . . ?
N28A C30A C35A N34A 4.14(16) . . . . ?
O32A C30A C35A C37A 4.14(19) . . . . ?
N28A C30A C35A C37A -175.53(11) . . . . ?
C35A N34A C36A C38A 1.41(17) . . . . ?
C35A N34A C36A C31A -178.47(10) . . . . ?
O33A C31A C36A N34A 172.78(11) . . . . ?
N29A C31A C36A N34A -6.60(15) . . . . ?
O33A C31A C36A C38A -7.11(17) . . . . ?
N29A C31A C36A C38A 173.51(11) . . . . ?
N34A C35A C37A C39A -0.16(19) . . . . ?
C30A C35A C37A C39A 179.49(11) . . . . ?
N34A C36A C38A C39A -1.18(18) . . . . ?
C31A C36A C38A C39A 178.70(11) . . . . ?
C35A C37A C39A C38A 0.40(19) . . . . ?
C36A C38A C39A C37A 0.23(18) . . . . ?
O14A C4A C40A C5A 176.92(10) . . . . ?
C2A C4A C40A C5A -1.87(16) . . . . ?
O14A C4A C40A N6A -8.45(15) . . . . ?
C2A C4A C40A N6A 172.75(10) . . . . ?
O15A C5A C40A C4A 179.79(10) . . . . ?
C3A C5A C40A C4A 1.12(17) . . . . ?
O15A C5A C40A N6A 5.04(15) . . . . ?
C3A C5A C40A N6A -173.63(10) . . . . ?
C7A N6A C40A C4A 107.31(13) . . . . ?
C7A N6A C40A C5A -78.02(14) . . . . ?
C11A C9A C41A C10A 0.54(18) . . . . ?
C11A C9A C41A C7A -173.89(11) . . . . ?
C12A C10A C41A C9A -0.13(17) . . . . ?
C12A C10A C41A C7A 174.65(11) . . . . ?
O8A C7A C41A C9A 159.96(11) . . . . ?
N6A C7A C41A C9A -19.24(16) . . . . ?
O8A C7A C41A C10A -14.57(16) . . . . ?
N6A C7A C41A C10A 166.23(10) . . . . ?
C3B C1B C2B C4B -1.89(17) . . . . ?
C2B C1B C3B C5B -0.50(17) . . . . ?
C1B C2B C4B O14B -178.84(10) . . . . ?
C1B C2B C4B C40B 2.63(17) . . . . ?
C1B C3B C5B O15B -175.97(10) . . . . ?
C1B C3B C5B C40B 2.18(16) . . . . ?
C40B N6B C7B O8B 1.75(17) . . . . ?
C40B N6B C7B C41B -176.37(9) . . . . ?
C41B C9B C11B C13B 0.17(18) . . . . ?
C41B C10B C12B C13B 0.67(19) . . . . ?
C9B C11B C13B C12B -0.75(19) . . . . ?
C10B C12B C13B C11B 0.34(19) . . . . ?
C2B C4B O14B C16B -0.45(16) . . . . ?
C40B C4B O14B C16B 178.16(9) . . . . ?
C3B C5B O15B C17B 10.34(16) . . . . ?
C40B C5B O15B C17B -167.91(9) . . . . ?
C4B O14B C16B C18B -86.60(13) . . . . ?
C5B O15B C17B C19B 73.18(13) . . . . ?
O14B C16B C18B O20B -176.72(11) . . . . ?
O14B C16B C18B N22B 2.25(17) . . . . ?
O15B C17B C19B O21B 177.46(10) . . . . ?
O15B C17B C19B N23B -2.34(15) . . . . ?
O20B C18B N22B C24B 0.28(19) . . . . ?
C16B C18B N22B C24B -178.62(11) . . . . ?
O21B C19B N23B C25B 3.19(17) . . . . ?
C17B C19B N23B C25B -177.02(10) . . . . ?
C18B N22B C24B C26B -62.15(15) . . . . ?
C19B N23B C25B C27B 69.84(14) . . . . ?
N22B C24B C26B N28B -51.24(14) . . . . ?
N23B C25B C27B N29B 62.03(14) . . . . ?
C24B C26B N28B C30B 132.26(12) . . . . ?
C25B C27B N29B C31B -137.45(11) . . . . ?
C26B N28B C30B O32B 2.50(19) . . . . ?
C26B N28B C30B C35B -176.65(10) . . . . ?
C27B N29B C31B O33B 5.72(18) . . . . ?
C27B N29B C31B C36B -173.48(10) . . . . ?
C36B N34B C35B C37B -1.89(16) . . . . ?
C36B N34B C35B C30B 177.16(10) . . . . ?
O32B C30B C35B N34B -175.36(11) . . . . ?
N28B C30B C35B N34B 3.84(15) . . . . ?
O32B C30B C35B C37B 3.74(17) . . . . ?
N28B C30B C35B C37B -177.07(11) . . . . ?
C35B N34B C36B C38B -0.17(16) . . . . ?
C35B N34B C36B C31B 179.13(10) . . . . ?
O33B C31B C36B N34B 175.96(10) . . . . ?
N29B C31B C36B N34B -4.81(15) . . . . ?
O33B C31B C36B C38B -4.72(17) . . . . ?
N29B C31B C36B C38B 174.51(11) . . . . ?
N34B C35B C37B C39B 2.08(18) . . . . ?
C30B C35B C37B C39B -176.95(11) . . . . ?
N34B C36B C38B C39B 1.96(18) . . . . ?
C31B C36B C38B C39B -177.32(11) . . . . ?
C36B C38B C39B C37B -1.70(18) . . . . ?
C35B C37B C39B C38B -0.19(18) . . . . ?
O14B C4B C40B C5B -179.70(9) . . . . ?
C2B C4B C40B C5B -1.00(16) . . . . ?
O14B C4B C40B N6B -5.21(14) . . . . ?
C2B C4B C40B N6B 173.50(10) . . . . ?
O15B C5B C40B C4B 176.90(9) . . . . ?
C3B C5B C40B C4B -1.45(16) . . . . ?
O15B C5B C40B N6B 2.45(15) . . . . ?
C3B C5B C40B N6B -175.90(10) . . . . ?
C7B N6B C40B C4B 104.85(12) . . . . ?
C7B N6B C40B C5B -80.70(14) . . . . ?
C12B C10B C41B C9B -1.24(17) . . . . ?
C12B C10B C41B C7B 174.59(11) . . . . ?
C11B C9B C41B C10B 0.83(17) . . . . ?
C11B C9B C41B C7B -175.30(10) . . . . ?
O8B C7B C41B C10B -159.22(11) . . . . ?
N6B C7B C41B C10B 18.93(16) . . . . ?
O8B C7B C41B C9B 16.69(15) . . . . ?
N6B C7B C41B C9B -165.16(10) . . . . ?
C51A N42A C43A C44A -176.69(10) . . . . ?
C55A N42A C43A C44A 62.54(13) . . . . ?
C47A N42A C43A C44A -55.67(13) . . . . ?
N42A C43A C44A C45A -177.29(10) . . . . ?
C43A C44A C45A C46A -175.57(11) . . . . ?
C43A N42A C47A C48A -57.44(12) . . . . ?
C51A N42A C47A C48A 60.13(12) . . . . ?
C55A N42A C47A C48A -178.76(9) . . . . ?
N42A C47A C48A C49A -177.52(9) . . . . ?
C47A C48A C49A C50A -179.63(10) . . . . ?
C43A N42A C51A C52A -177.91(10) . . . . ?
C55A N42A C51A C52A -57.07(13) . . . . ?
C47A N42A C51A C52A 60.95(12) . . . . ?
N42A C51A C52A C53A -176.12(10) . . . . ?
C51A C52A C53A C54A 174.25(11) . . . . ?
C43A N42A C55A C56A 55.77(13) . . . . ?
C51A N42A C55A C56A -61.61(12) . . . . ?
C47A N42A C55A C56A 177.21(10) . . . . ?
N42A C55A C56A C57A 167.54(10) . . . . ?
C55A C56A C57A C58A -74.89(14) . . . . ?
C47B N42B C43B C44B -50.01(12) . . . . ?
C51B N42B C43B C44B -170.85(9) . . . . ?
C55B N42B C43B C44B 68.25(12) . . . . ?
N42B C43B C44B C45B -162.90(10) . . . . ?
C43B C44B C45B C46B -56.73(16) . . . . ?
C43B N42B C47B C48B -59.59(12) . . . . ?
C51B N42B C47B C48B 58.82(12) . . . . ?
C55B N42B C47B C48B 179.89(9) . . . . ?
N42B C47B C48B C49B 171.58(10) . . . . ?
C47B C48B C49B C50B 180.00(11) . . . . ?
C43B N42B C51B C52B -171.71(9) . . . . ?
C47B N42B C51B C52B 67.22(12) . . . . ?
C55B N42B C51B C52B -51.21(12) . . . . ?
N42B C51B C52B C53B -174.70(9) . . . . ?
C51B C52B C53B C54B -169.82(10) . . . . ?
C43B N42B C55B C56B 60.38(12) . . . . ?
C47B N42B C55B C56B -178.69(10) . . . . ?
C51B N42B C55B C56B -57.84(12) . . . . ?
N42B C55B C56B C57B 169.94(10) . . . . ?
C55B C56B C57B C58B -73.30(14) . . . . ?
